data_7041639
loop_
_publ_author_name
'Tomaschautzky, Janek'
'Neumann, Beate'
'Stammler, Hans-Georg'
'Mix, Andreas'
'Mitzel, Norbert W.'

_publ_section_title
;
 Tridentate Lewis-acids based on triphenylsilane.
;
_journal_issue 5
_journal_name_full 'Dalton transactions (Cambridge, England : 2003)'
_journal_page_first 1645
_journal_page_last 1659
_journal_paper_doi 10.1039/c6dt04293g
_journal_volume 46
_journal_year 2017
_chemical_formula_moiety 'C33 H40 Si4'
_chemical_formula_sum 'C33 H40 Si4'
_chemical_formula_weight 549.01
_chemical_name_systematic
;
 ?
;
_space_group_crystal_system triclinic
_space_group_IT_number 2
_space_group_name_Hall '-P 1'
_space_group_name_H-M_alt 'P -1'
_symmetry_space_group_name_Hall '-P 1'
_symmetry_space_group_name_H-M 'P -1'
_atom_sites_solution_hydrogens mixed
_atom_sites_solution_primary direct
_audit_creation_date 2015-04-27
_audit_creation_method
;
  Olex2 1.2-ac2
  (compiled 2012.03.27 svn.r2268, GUI svn.r4156)
;
_audit_update_record
;
2016-10-28 deposited with the CCDC.
2017-01-06 downloaded from the CCDC.
;
_cell_angle_alpha 83.1033(10)
_cell_angle_beta 82.0102(10)
_cell_angle_gamma 66.9065(14)
_cell_formula_units_Z 2
_cell_length_a 10.57483(14)
_cell_length_b 10.99150(16)
_cell_length_c 16.03795(17)
_cell_measurement_reflns_used 40440
_cell_measurement_temperature 100.01(10)
_cell_measurement_theta_max 76.1900
_cell_measurement_theta_min 2.7680
_cell_volume 1693.71(4)
_computing_cell_refinement 'CrysAlisPro 1.171.38.30a (Agilent, 2015)'
_computing_data_collection 'CrysAlisPro 1.171.38.30a (Agilent, 2015)'
_computing_data_reduction 'CrysAlisPro 1.171.38.30a (Agilent, 2015)'
_computing_molecular_graphics
;
O. V. Dolomanov, L. J. Bourhis, R. J. Gildea, J. A. K. Howard and H. Puschmann,
OLEX2: a complete structure solution, refinement and analysis program.
J. Appl. Cryst. (2009). 42, 339-341.
;
_computing_publication_material
;
O. V. Dolomanov, L. J. Bourhis, R. J. Gildea, J. A. K. Howard and H. Puschmann,
OLEX2: a complete structure solution, refinement and analysis program.
J. Appl. Cryst. (2009). 42, 339-341.
;
_computing_structure_refinement
;
SHELXL, G.M. Sheldrick, Acta Cryst.
(2008). A64, 112-122
;
_computing_structure_solution
;
SHELXS, G.M. Sheldrick, Acta Cryst.
(2008). A64, 112-122
;
_diffrn_ambient_environment N~2~
_diffrn_ambient_temperature 100.01(10)
_diffrn_detector 'CCD plate'
_diffrn_detector_area_resol_mean 5.3114
_diffrn_detector_type Atlas
_diffrn_measured_fraction_theta_full 0.9990
_diffrn_measured_fraction_theta_max 0.9885
_diffrn_measurement_details
;
List of Runs (angles in degrees, time in seconds):

  # Type    Start    End  Width  t~exp~   \w     \q     \k     \f   Frames
#--------------------------------------------------------------------------
  1  \w    -59.00  33.00   1.00    5.00    --  -38.50  38.00  90.00   92
  2  \w   -110.00  -8.00   1.00    5.00    --  -38.50 -77.00-180.00  102
  3  \w    -64.00  30.00   1.00    5.00    --  -38.50  57.00 -90.00   94
  4  \w     13.00 114.00   1.00    5.00    --   42.95  77.00  60.00  101
  5  \w     13.00 114.00   1.00    5.00    --   42.95  77.00-150.00  101
  6  \w     57.00 126.00   1.00    5.00    --   42.95 178.00  90.00   69
  7  \w      1.00  82.00   1.00    5.00    --   42.95 -99.00 150.00   81
  8  \w     18.00 111.00   1.00    5.00    --   42.95  57.00 -30.00   93
  9  \w     22.00 114.00   1.00    5.00    --   42.95  38.00 120.00   92
 10  \w     13.00 114.00   1.00    5.00    --   42.95  77.00   0.00  101
 11  \w     18.00 111.00   1.00    5.00    --   42.95  57.00-120.00   93
 12  \w     13.00 114.00   1.00    5.00    --   42.95  77.00 -90.00  101
 13  \w     13.00 114.00   1.00    5.00    --   42.95  77.00 120.00  101
 14  \w     31.00 109.00   1.00    5.00    --  111.00 -94.00-120.00   78
 15  \w     85.00 178.00   1.00    5.00    --  111.00  61.00  30.00   93
 16  \w     81.00 178.00   1.00    5.00    --  111.00  77.00 120.00   97
 17  \w     81.00 178.00   1.00    5.00    --  111.00  77.00-180.00   97
 18  \w     81.00 178.00   1.00    5.00    --  111.00  77.00-150.00   97
 19  \w     41.00 122.00   1.00    5.00    --  111.00-125.00-120.00   81
 20  \w     41.00 122.00   1.00    5.00    --  111.00-125.00  60.00   81
 21  \w     83.00 178.00   1.00    5.00    --  111.00  67.00  40.83   95
 22  \w     89.00 178.00   1.00    5.00    --  111.00  45.00-120.00   89
 23  \w     81.00 178.00   1.00    5.00    --  111.00  77.00 -90.00   97
 24  \w     41.00 122.00   1.00    5.00    --  111.00-125.00 150.00   81
 25  \w     81.00 178.00   1.00    5.00    --  111.00  77.00 -60.00   97
 26  \w     85.00 178.00   1.00    5.00    --  111.00  61.00-150.00   93
 27  \w     81.00 178.00   1.00    5.00    --  111.00  77.00-120.00   97
 28  \w     85.00 178.00   1.00    5.00    --  111.00  61.00 150.00   93
 29  \w     81.00 178.00   1.00    5.00    --  111.00  77.00   0.00   97
 30  \w     85.00 178.00   1.00    5.00    --  111.00  61.00  90.00   93
 31  \w     85.00 178.00   1.00    5.00    --  111.00  61.00 120.00   93
 32  \w     81.00 178.00   1.00    5.00    --  111.00  77.00 150.00   97
 33  \w     85.00 178.00   1.00    5.00    --  111.00  61.00 -60.00   93
 34  \w     85.00 178.00   1.00    5.00    --  111.00  61.00   0.00   93
 35  \w     81.00 178.00   1.00    5.00    --  111.00  77.00  60.00   97
 36  \w     85.00 178.00   1.00    5.00    --  111.00  61.00 -30.00   93
 37  \w     81.00 178.00   1.00    5.00    --  111.00  77.00  90.00   97
 38  \w     85.00 178.00   1.00    5.00    --  111.00  61.00-120.00   93
 39  \w     40.00 141.00   1.00    5.00    --  111.00 -77.00  60.00  101
 40  \w     85.00 178.00   1.00    5.00    --  111.00  61.00 -90.00   93
 41  \w     89.00 178.00   1.00    5.00    --  111.00  45.00 -30.00   89
 42  \w     31.00 109.00   1.00    5.00    --  111.00 -94.00 -90.00   78
 43  \w     81.00 178.00   1.00    5.00    --  111.00  77.00 -30.00   97
 44  \w     40.00 141.00   1.00    5.00    --  111.00 -77.00 -60.00  101
 45  \w     89.00 178.00   1.00    5.00    --  111.00  45.00  60.00   89
 46  \w     85.00 178.00   1.00    5.00    --  111.00  61.00  60.00   93
 47  \w     85.00 178.00   1.00    5.00    --  111.00  61.00-180.00   93
 48  \w     83.00 178.00   1.00    5.00    --  111.00  68.00 167.36   95
 49  \w     85.00 178.00   1.00    5.00    --  111.00  62.00-111.89   93
 50  \w   -124.00  47.00   1.00    5.00    --  -38.50   0.00-180.00  171
 51  \w   -107.00 -13.00   1.00    5.00    --  -38.50 -57.00 -60.00   94
 52  \w   -124.00  47.00   1.00    5.00    --  -38.50   0.00-120.00  171
 53  \w   -124.00  47.00   1.00    5.00    --  -38.50   0.00-150.00  171
 54  \w   -124.00  -3.00   1.00    5.00    --  -38.50   0.00 -90.00  121
 55  \w     57.00 126.00   1.00    5.00    --   42.95 178.00 -60.00   69
 56  \w     13.00 114.00   1.00    5.00    --   42.95  77.00-180.00  101
 57  \w     22.00 114.00   1.00    5.00    --   42.95  38.00   0.00   92
 58  \w     18.00 111.00   1.00    5.00    --   42.95  57.00   0.00   93
 59  \w     13.00 114.00   1.00    5.00    --   42.95  77.00  90.00  101
 60  \w     18.00 111.00   1.00    5.00    --   42.95  57.00  30.00   93
 61  \w     18.00 111.00   1.00    5.00    --   42.95  57.00-180.00   93
 62  \w     22.00 114.00   1.00    5.00    --   42.95  38.00 -30.00   92
;
_diffrn_measurement_device 'four-circle diffractometer'
_diffrn_measurement_device_type 'SuperNova, Dual, Cu at zero, Atlas'
_diffrn_measurement_method '\w scans'
_diffrn_orient_matrix_type 'CrysAlisPro convention (1999,Acta A55,543-557)'
_diffrn_orient_matrix_UB_11 0.0383365000
_diffrn_orient_matrix_UB_12 -0.1507312000
_diffrn_orient_matrix_UB_13 0.0022504000
_diffrn_orient_matrix_UB_21 0.0328542000
_diffrn_orient_matrix_UB_22 0.0049941000
_diffrn_orient_matrix_UB_23 -0.0966935000
_diffrn_orient_matrix_UB_31 0.1509620000
_diffrn_orient_matrix_UB_32 -0.0243406000
_diffrn_orient_matrix_UB_33 0.0101528000
_diffrn_radiation_monochromator mirror
_diffrn_radiation_probe x-ray
_diffrn_radiation_type 'Cu K\a'
_diffrn_radiation_wavelength 1.54184
_diffrn_reflns_av_R_equivalents 0.0233
_diffrn_reflns_av_unetI/netI 0.0100
_diffrn_reflns_Laue_measured_fraction_full 0.999
_diffrn_reflns_Laue_measured_fraction_max 0.999
_diffrn_reflns_limit_h_max 13
_diffrn_reflns_limit_h_min -11
_diffrn_reflns_limit_k_max 13
_diffrn_reflns_limit_k_min -13
_diffrn_reflns_limit_l_max 19
_diffrn_reflns_limit_l_min -19
_diffrn_reflns_number 61286
_diffrn_reflns_point_group_measured_fraction_full 0.999
_diffrn_reflns_point_group_measured_fraction_max 0.999
_diffrn_reflns_theta_full 67.684
_diffrn_reflns_theta_max 71.996
_diffrn_reflns_theta_min 2.789
_diffrn_source 'micro-focus sealed X-ray tube'
_diffrn_source_type 'SuperNova (Cu) X-ray Source'
_exptl_absorpt_coefficient_mu 1.756
_exptl_absorpt_correction_T_max 0.865
_exptl_absorpt_correction_T_min 0.724
_exptl_absorpt_correction_type gaussian
_exptl_absorpt_process_details
;
CrysAlisPro 1.171.38.30a (Agilent, 2015)
Numerical absorption correction based on gaussian integration over
            a multifaceted crystal model
Empirical absorption correction using spherical harmonics,
 implemented in SCALE3 ABSPACK scaling algorithm.
;
_exptl_crystal_colour 'clear colourless'
_exptl_crystal_colour_lustre clear
_exptl_crystal_colour_primary colourless
_exptl_crystal_density_diffrn 1.077
_exptl_crystal_description fragment
_exptl_crystal_F_000 588.000
_exptl_crystal_size_max 0.267
_exptl_crystal_size_mid 0.158
_exptl_crystal_size_min 0.09
_refine_diff_density_max 0.322
_refine_diff_density_min -0.323
_refine_diff_density_rms 0.040
_refine_ls_extinction_method none
_refine_ls_goodness_of_fit_ref 1.062
_refine_ls_hydrogen_treatment mixed
_refine_ls_matrix_type full
_refine_ls_number_parameters 347
_refine_ls_number_reflns 6651
_refine_ls_number_restraints 0
_refine_ls_restrained_S_all 1.062
_refine_ls_R_factor_all 0.0365
_refine_ls_R_factor_gt 0.0359
_refine_ls_shift/su_max 0.001
_refine_ls_shift/su_mean 0.000
_refine_ls_structure_factor_coef Fsqd
_refine_ls_weighting_details 'w=1/[\s^2^(Fo^2^)+(0.0462P)^2^+0.8716P] where P=(Fo^2^+2Fc^2^)/3'
_refine_ls_weighting_scheme calc
_refine_ls_wR_factor_gt 0.0962
_refine_ls_wR_factor_ref 0.0966
_reflns_Friedel_coverage 0.000
_reflns_number_gt 6491
_reflns_number_total 6651
_reflns_threshold_expression 'I > 2\s(I)'
_cod_data_source_file c6dt04293g2.cif
_cod_data_source_block toma38_10
_cod_depositor_comments 'Adding full bibliography for 7041624--7041640.cif.'
_cod_database_code 7041639
_chemical_oxdiff_formula 'C33 H40 Si4'
_reflns_odcompleteness_completeness 99.90
_reflns_odcompleteness_iscentric 1
_reflns_odcompleteness_theta 66.97
_oxdiff_exptl_absorpt_empirical_details
;
Empirical correction (ABSPACK) includes:
- Absorption correction using spherical harmonics
- Frame scaling
- Detector area scaling
;
_oxdiff_exptl_absorpt_empirical_full_max 1.334
_oxdiff_exptl_absorpt_empirical_full_min 0.857
_shelx_space_group_comment
;
The symmetry employed for this shelxl refinement is uniquely defined
by the following loop, which should always be used as a source of
symmetry information in preference to the above space-group names.
They are only intended as comments.
;
_shelxl_version_number 2014-3

loop_
_space_group_symop_operation_xyz
'x, y, z'
'-x, -y, -z'

loop_
_atom_site_label
_atom_site_type_symbol
_atom_site_fract_x
_atom_site_fract_y
_atom_site_fract_z
_atom_site_U_iso_or_equiv
_atom_site_adp_type
_atom_site_occupancy
_atom_site_site_symmetry_order
_atom_site_calc_flag
_atom_site_refinement_flags_posn
_atom_site_refinement_flags_adp
Si1 Si 0.11957(4) 0.57762(4) 0.31933(2) 0.02314(10) Uani 1 1 d . .
H1 H 0.1847(17) 0.6037(16) 0.2423(10) 0.024(4) Uiso 1 1 d . .
Si2 Si 0.47670(4) 0.29713(4) 0.13776(3) 0.02846(10) Uani 1 1 d . .
Si3 Si 0.37661(4) 0.87341(4) 0.27665(3) 0.03034(11) Uani 1 1 d . .
Si4 Si -0.07994(5) 0.76224(5) 0.06385(3) 0.03925(12) Uani 1 1 d . .
C1 C -0.00140(14) 0.49651(14) 0.30327(9) 0.0262(3) Uani 1 1 d . .
C2 C -0.13789(15) 0.54268(16) 0.33987(11) 0.0331(3) Uani 1 1 d . .
H2 H -0.1692 0.6142 0.3734 0.040 Uiso 1 1 calc R U
C3 C -0.22795(17) 0.48413(18) 0.32733(13) 0.0421(4) Uani 1 1 d . .
H3 H -0.3191 0.5177 0.3513 0.050 Uiso 1 1 calc R U
C4 C -0.18221(18) 0.37592(18) 0.27924(13) 0.0449(4) Uani 1 1 d . .
H4 H -0.2422 0.3357 0.2719 0.054 Uiso 1 1 calc R U
C5 C -0.04745(17) 0.32706(16) 0.24199(12) 0.0380(4) Uani 1 1 d . .
H5 H -0.0171 0.2543 0.2096 0.046 Uiso 1 1 calc R U
C6 C 0.04322(15) 0.38715(14) 0.25306(9) 0.0281(3) Uani 1 1 d . .
C7 C 0.18231(15) 0.34217(14) 0.21280(9) 0.0281(3) Uani 1 1 d . .
C8 C 0.29980(16) 0.31674(15) 0.18190(9) 0.0301(3) Uani 1 1 d . .
C9 C 0.50527(18) 0.23869(19) 0.03039(11) 0.0426(4) Uani 1 1 d . .
H9A H 0.4943 0.1555 0.0338 0.064 Uiso 1 1 calc R U
H9B H 0.5970 0.2274 0.0060 0.064 Uiso 1 1 calc R U
H9C H 0.4392 0.3029 -0.0043 0.064 Uiso 1 1 calc R U
C10 C 0.60104(17) 0.17633(17) 0.20830(11) 0.0367(4) Uani 1 1 d . .
H10A H 0.5786 0.2058 0.2644 0.055 Uiso 1 1 calc R U
H10B H 0.6930 0.1698 0.1878 0.055 Uiso 1 1 calc R U
H10C H 0.5957 0.0910 0.2091 0.055 Uiso 1 1 calc R U
C11 C 0.49062(18) 0.46167(17) 0.13318(12) 0.0412(4) Uani 1 1 d . .
H11A H 0.4258 0.5240 0.0970 0.062 Uiso 1 1 calc R U
H11B H 0.5826 0.4534 0.1112 0.062 Uiso 1 1 calc R U
H11C H 0.4706 0.4925 0.1889 0.062 Uiso 1 1 calc R U
C12 C 0.25554(14) 0.45928(14) 0.38594(9) 0.0244(3) Uani 1 1 d . .
C13 C 0.24683(16) 0.34123(15) 0.42361(9) 0.0283(3) Uani 1 1 d . .
H13 H 0.1700 0.3229 0.4176 0.034 Uiso 1 1 calc R U
C14 C 0.34986(17) 0.25033(15) 0.46992(10) 0.0318(3) Uani 1 1 d . .
H14 H 0.3407 0.1733 0.4955 0.038 Uiso 1 1 calc R U
C15 C 0.46620(16) 0.27496(15) 0.47785(10) 0.0320(3) Uani 1 1 d . .
H15 H 0.5363 0.2133 0.5077 0.038 Uiso 1 1 calc R U
C16 C 0.47873(15) 0.39096(14) 0.44149(10) 0.0292(3) Uani 1 1 d . .
H16 H 0.5572 0.4069 0.4469 0.035 Uiso 1 1 calc R U
C17 C 0.37343(14) 0.48444(14) 0.39658(9) 0.0247(3) Uani 1 1 d . .
C18 C 0.38315(14) 0.60791(14) 0.36151(9) 0.0262(3) Uani 1 1 d . .
C19 C 0.38491(14) 0.71356(14) 0.33181(9) 0.0278(3) Uani 1 1 d . .
C20 C 0.5113(2) 0.8385(2) 0.18614(12) 0.0551(5) Uani 1 1 d . .
H20A H 0.6009 0.8032 0.2065 0.083 Uiso 1 1 calc R U
H20B H 0.5000 0.9190 0.1517 0.083 Uiso 1 1 calc R U
H20C H 0.5030 0.7750 0.1532 0.083 Uiso 1 1 calc R U
C21 C 0.4084(3) 0.97815(18) 0.34728(11) 0.0519(5) Uani 1 1 d . .
H21A H 0.3454 0.9884 0.3976 0.078 Uiso 1 1 calc R U
H21B H 0.3945 1.0637 0.3188 0.078 Uiso 1 1 calc R U
H21C H 0.5016 0.9366 0.3620 0.078 Uiso 1 1 calc R U
C22 C 0.2006(2) 0.9584(2) 0.2426(2) 0.0767(8) Uani 1 1 d . .
H22A H 0.1851 0.9049 0.2051 0.115 Uiso 1 1 calc R U
H22B H 0.1918 1.0427 0.2138 0.115 Uiso 1 1 calc R U
H22C H 0.1336 0.9716 0.2911 0.115 Uiso 1 1 calc R U
C23 C 0.01654(14) 0.73380(14) 0.37389(9) 0.0256(3) Uani 1 1 d . .
C24 C 0.02912(15) 0.74611(15) 0.45756(9) 0.0283(3) Uani 1 1 d . .
H24 H 0.0904 0.6749 0.4877 0.034 Uiso 1 1 calc R U
C25 C -0.04804(16) 0.86269(16) 0.49685(10) 0.0319(3) Uani 1 1 d . .
H25 H -0.0383 0.8688 0.5528 0.038 Uiso 1 1 calc R U
C26 C -0.13948(16) 0.96989(15) 0.45252(11) 0.0335(3) Uani 1 1 d . .
H26 H -0.1905 1.0480 0.4787 0.040 Uiso 1 1 calc R U
C27 C -0.15499(16) 0.96088(15) 0.36956(10) 0.0323(3) Uani 1 1 d . .
H27 H -0.2167 1.0328 0.3401 0.039 Uiso 1 1 calc R U
C28 C -0.07780(15) 0.84364(14) 0.32981(9) 0.0280(3) Uani 1 1 d . .
C29 C -0.09119(15) 0.83239(15) 0.24325(10) 0.0316(3) Uani 1 1 d . .
C30 C -0.09312(17) 0.81234(16) 0.17132(11) 0.0359(3) Uani 1 1 d . .
C31 C 0.1043(2) 0.7100(3) 0.02045(16) 0.0665(6) Uani 1 1 d . .
H31A H 0.1152 0.6809 -0.0352 0.100 Uiso 1 1 calc R U
H31B H 0.1602 0.6385 0.0564 0.100 Uiso 1 1 calc R U
H31C H 0.1326 0.7834 0.0177 0.100 Uiso 1 1 calc R U
C32 C -0.1956(3) 0.9030(2) -0.00048(14) 0.0720(7) Uani 1 1 d . .
H32A H -0.2865 0.9362 0.0291 0.108 Uiso 1 1 calc R U
H32B H -0.2000 0.8734 -0.0535 0.108 Uiso 1 1 calc R U
H32C H -0.1603 0.9722 -0.0103 0.108 Uiso 1 1 calc R U
C33 C -0.1363(2) 0.62076(19) 0.07068(12) 0.0481(4) Uani 1 1 d . .
H33A H -0.2271 0.6449 0.1004 0.072 Uiso 1 1 calc R U
H33B H -0.0728 0.5454 0.1004 0.072 Uiso 1 1 calc R U
H33C H -0.1382 0.5989 0.0148 0.072 Uiso 1 1 calc R U

loop_
_atom_site_aniso_label
_atom_site_aniso_U_11
_atom_site_aniso_U_22
_atom_site_aniso_U_33
_atom_site_aniso_U_23
_atom_site_aniso_U_13
_atom_site_aniso_U_12
Si1 0.01963(18) 0.02420(19) 0.02763(19) -0.00368(14) -0.00434(14) -0.00940(15)
Si2 0.0253(2) 0.0299(2) 0.0285(2) -0.00302(15) -0.00485(15) -0.00776(16)
Si3 0.0314(2) 0.0293(2) 0.0314(2) 0.00148(16) -0.00164(16) -0.01430(17)
Si4 0.0405(3) 0.0371(2) 0.0332(2) -0.00725(18) -0.00833(18) -0.00445(19)
C1 0.0221(7) 0.0270(7) 0.0315(7) -0.0029(6) -0.0058(5) -0.0101(6)
C2 0.0245(7) 0.0327(8) 0.0437(9) -0.0068(6) -0.0021(6) -0.0118(6)
C3 0.0224(7) 0.0424(9) 0.0641(11) -0.0076(8) -0.0019(7) -0.0151(7)
C4 0.0293(8) 0.0424(9) 0.0727(13) -0.0082(9) -0.0129(8) -0.0203(7)
C5 0.0324(8) 0.0344(8) 0.0528(10) -0.0107(7) -0.0116(7) -0.0143(7)
C6 0.0233(7) 0.0289(7) 0.0335(7) -0.0035(6) -0.0083(6) -0.0094(6)
C7 0.0296(8) 0.0254(7) 0.0307(7) -0.0053(6) -0.0098(6) -0.0089(6)
C8 0.0301(8) 0.0285(7) 0.0303(7) -0.0056(6) -0.0076(6) -0.0074(6)
C9 0.0360(9) 0.0533(10) 0.0338(8) -0.0113(7) -0.0016(7) -0.0105(8)
C10 0.0305(8) 0.0375(8) 0.0431(9) 0.0027(7) -0.0123(7) -0.0127(7)
C11 0.0385(9) 0.0351(9) 0.0485(10) -0.0013(7) -0.0007(7) -0.0139(7)
C12 0.0231(7) 0.0254(7) 0.0265(7) -0.0050(5) -0.0030(5) -0.0100(5)
C13 0.0309(7) 0.0298(7) 0.0294(7) -0.0037(6) -0.0055(6) -0.0159(6)
C14 0.0417(9) 0.0256(7) 0.0316(7) -0.0012(6) -0.0082(6) -0.0153(6)
C15 0.0344(8) 0.0262(7) 0.0341(8) -0.0021(6) -0.0122(6) -0.0073(6)
C16 0.0247(7) 0.0287(7) 0.0364(8) -0.0047(6) -0.0097(6) -0.0095(6)
C17 0.0229(7) 0.0246(7) 0.0279(7) -0.0045(5) -0.0042(5) -0.0091(5)
C18 0.0193(6) 0.0297(7) 0.0319(7) -0.0050(6) -0.0061(5) -0.0099(5)
C19 0.0234(7) 0.0286(7) 0.0334(7) -0.0032(6) -0.0053(6) -0.0110(6)
C20 0.0764(14) 0.0640(13) 0.0380(10) -0.0183(9) 0.0161(9) -0.0437(12)
C21 0.0914(16) 0.0367(9) 0.0346(9) -0.0064(7) 0.0112(9) -0.0367(10)
C22 0.0510(13) 0.0583(14) 0.118(2) 0.0465(14) -0.0321(13) -0.0247(11)
C23 0.0216(7) 0.0265(7) 0.0321(7) -0.0051(6) -0.0027(5) -0.0118(6)
C24 0.0254(7) 0.0318(7) 0.0320(7) -0.0037(6) -0.0035(6) -0.0148(6)
C25 0.0322(8) 0.0382(8) 0.0327(8) -0.0105(6) -0.0010(6) -0.0199(7)
C26 0.0294(8) 0.0309(8) 0.0432(9) -0.0143(6) 0.0018(6) -0.0133(6)
C27 0.0256(7) 0.0281(7) 0.0430(9) -0.0059(6) -0.0050(6) -0.0084(6)
C28 0.0240(7) 0.0280(7) 0.0343(8) -0.0052(6) -0.0054(6) -0.0109(6)
C29 0.0260(7) 0.0255(7) 0.0405(9) -0.0025(6) -0.0091(6) -0.0050(6)
C30 0.0327(8) 0.0313(8) 0.0395(9) -0.0056(6) -0.0102(7) -0.0048(6)
C31 0.0562(13) 0.0833(17) 0.0674(14) -0.0307(12) 0.0146(11) -0.0342(12)
C32 0.100(2) 0.0531(13) 0.0471(12) -0.0011(10) -0.0277(12) -0.0059(12)
C33 0.0434(10) 0.0505(11) 0.0488(10) -0.0206(8) -0.0059(8) -0.0110(8)

loop_
_atom_type_symbol
_atom_type_description
_atom_type_scat_dispersion_real
_atom_type_scat_dispersion_imag
_atom_type_scat_source
C C 0.0181 0.0091 'International Tables Vol C Tables 4.2.6.8 and 6.1.1.4'
H H 0.0000 0.0000 'International Tables Vol C Tables 4.2.6.8 and 6.1.1.4'
Si Si 0.2541 0.3302 'International Tables Vol C Tables 4.2.6.8 and 6.1.1.4'

loop_
_exptl_crystal_face_index_h
_exptl_crystal_face_index_k
_exptl_crystal_face_index_l
_exptl_crystal_face_perp_dist
0 -1 0 0.0450
0 1 0 0.0450
0 0 1 0.0788
0 0 -1 0.0788
-5 -1 -1 0.1064
5 1 5 0.0831

loop_
_geom_angle_atom_site_label_1
_geom_angle_atom_site_label_2
_geom_angle_atom_site_label_3
_geom_angle
C1 Si1 H1 109.9(7)
C12 Si1 H1 108.1(7)
C12 Si1 C1 108.49(6)
C12 Si1 C23 110.65(6)
C23 Si1 H1 111.5(7)
C23 Si1 C1 108.23(6)
C8 Si2 C9 107.84(7)
C8 Si2 C10 108.86(7)
C8 Si2 C11 108.09(7)
C9 Si2 C10 111.56(8)
C9 Si2 C11 110.68(9)
C10 Si2 C11 109.70(8)
C19 Si3 C20 108.06(9)
C19 Si3 C21 111.31(7)
C19 Si3 C22 106.91(8)
C20 Si3 C21 108.92(9)
C20 Si3 C22 112.04(13)
C22 Si3 C21 109.60(13)
C30 Si4 C31 107.34(9)
C30 Si4 C32 109.24(9)
C30 Si4 C33 108.52(8)
C31 Si4 C33 110.13(10)
C32 Si4 C31 112.46(13)
C32 Si4 C33 109.06(11)
C2 C1 Si1 121.25(11)
C2 C1 C6 117.91(13)
C6 C1 Si1 120.84(11)
C1 C2 H2 119.3
C3 C2 C1 121.43(15)
C3 C2 H2 119.3
C2 C3 H3 120.0
C4 C3 C2 120.00(15)
C4 C3 H3 120.0
C3 C4 H4 119.9
C3 C4 C5 120.28(15)
C5 C4 H4 119.9
C4 C5 H5 120.0
C4 C5 C6 120.02(15)
C6 C5 H5 120.0
C1 C6 C7 118.11(13)
C5 C6 C1 120.34(14)
C5 C6 C7 121.54(14)
C8 C7 C6 172.80(15)
C7 C8 Si2 173.37(13)
Si2 C9 H9A 109.5
Si2 C9 H9B 109.5
Si2 C9 H9C 109.5
H9A C9 H9B 109.5
H9A C9 H9C 109.5
H9B C9 H9C 109.5
Si2 C10 H10A 109.5
Si2 C10 H10B 109.5
Si2 C10 H10C 109.5
H10A C10 H10B 109.5
H10A C10 H10C 109.5
H10B C10 H10C 109.5
Si2 C11 H11A 109.5
Si2 C11 H11B 109.5
Si2 C11 H11C 109.5
H11A C11 H11B 109.5
H11A C11 H11C 109.5
H11B C11 H11C 109.5
C13 C12 Si1 121.32(11)
C13 C12 C17 117.75(13)
C17 C12 Si1 120.87(11)
C12 C13 H13 119.1
C14 C13 C12 121.76(14)
C14 C13 H13 119.1
C13 C14 H14 120.1
C15 C14 C13 119.71(14)
C15 C14 H14 120.1
C14 C15 H15 119.9
C16 C15 C14 120.30(14)
C16 C15 H15 119.9
C15 C16 H16 119.9
C15 C16 C17 120.15(13)
C17 C16 H16 119.9
C12 C17 C18 119.25(13)
C16 C17 C12 120.29(13)
C16 C17 C18 120.46(13)
C19 C18 C17 177.02(15)
C18 C19 Si3 173.35(13)
Si3 C20 H20A 109.5
Si3 C20 H20B 109.5
Si3 C20 H20C 109.5
H20A C20 H20B 109.5
H20A C20 H20C 109.5
H20B C20 H20C 109.5
Si3 C21 H21A 109.5
Si3 C21 H21B 109.5
Si3 C21 H21C 109.5
H21A C21 H21B 109.5
H21A C21 H21C 109.5
H21B C21 H21C 109.5
Si3 C22 H22A 109.5
Si3 C22 H22B 109.5
Si3 C22 H22C 109.5
H22A C22 H22B 109.5
H22A C22 H22C 109.5
H22B C22 H22C 109.5
C24 C23 Si1 122.24(11)
C24 C23 C28 117.95(13)
C28 C23 Si1 119.81(11)
C23 C24 H24 119.3
C25 C24 C23 121.38(14)
C25 C24 H24 119.3
C24 C25 H25 120.0
C26 C25 C24 119.94(14)
C26 C25 H25 120.0
C25 C26 H26 119.9
C27 C26 C25 120.20(14)
C27 C26 H26 119.9
C26 C27 H27 120.0
C26 C27 C28 120.07(14)
C28 C27 H27 120.0
C23 C28 C29 118.47(13)
C27 C28 C23 120.46(14)
C27 C28 C29 121.07(14)
C30 C29 C28 174.30(16)
C29 C30 Si4 173.21(14)
Si4 C31 H31A 109.5
Si4 C31 H31B 109.5
Si4 C31 H31C 109.5
H31A C31 H31B 109.5
H31A C31 H31C 109.5
H31B C31 H31C 109.5
Si4 C32 H32A 109.5
Si4 C32 H32B 109.5
Si4 C32 H32C 109.5
H32A C32 H32B 109.5
H32A C32 H32C 109.5
H32B C32 H32C 109.5
Si4 C33 H33A 109.5
Si4 C33 H33B 109.5
Si4 C33 H33C 109.5
H33A C33 H33B 109.5
H33A C33 H33C 109.5
H33B C33 H33C 109.5

loop_
_geom_bond_atom_site_label_1
_geom_bond_atom_site_label_2
_geom_bond_distance
Si1 H1 1.385(16)
Si1 C1 1.8812(14)
Si1 C12 1.8780(14)
Si1 C23 1.8784(14)
Si2 C8 1.8437(16)
Si2 C9 1.8541(17)
Si2 C10 1.8587(16)
Si2 C11 1.8633(17)
Si3 C19 1.8451(15)
Si3 C20 1.8475(19)
Si3 C21 1.8556(19)
Si3 C22 1.853(2)
Si4 C30 1.8425(17)
Si4 C31 1.857(2)
Si4 C32 1.854(2)
Si4 C33 1.858(2)
C1 C2 1.395(2)
C1 C6 1.413(2)
C2 H2 0.9300
C2 C3 1.388(2)
C3 H3 0.9300
C3 C4 1.382(3)
C4 H4 0.9300
C4 C5 1.384(2)
C5 H5 0.9300
C5 C6 1.400(2)
C6 C7 1.438(2)
C7 C8 1.207(2)
C9 H9A 0.9600
C9 H9B 0.9600
C9 H9C 0.9600
C10 H10A 0.9600
C10 H10B 0.9600
C10 H10C 0.9600
C11 H11A 0.9600
C11 H11B 0.9600
C11 H11C 0.9600
C12 C13 1.395(2)
C12 C17 1.4145(19)
C13 H13 0.9300
C13 C14 1.389(2)
C14 H14 0.9300
C14 C15 1.384(2)
C15 H15 0.9300
C15 C16 1.384(2)
C16 H16 0.9300
C16 C17 1.401(2)
C17 C18 1.442(2)
C18 C19 1.207(2)
C20 H20A 0.9600
C20 H20B 0.9600
C20 H20C 0.9600
C21 H21A 0.9600
C21 H21B 0.9600
C21 H21C 0.9600
C22 H22A 0.9600
C22 H22B 0.9600
C22 H22C 0.9600
C23 C24 1.394(2)
C23 C28 1.414(2)
C24 H24 0.9300
C24 C25 1.391(2)
C25 H25 0.9300
C25 C26 1.387(2)
C26 H26 0.9300
C26 C27 1.383(2)
C27 H27 0.9300
C27 C28 1.400(2)
C28 C29 1.440(2)
C29 C30 1.204(2)
C31 H31A 0.9600
C31 H31B 0.9600
C31 H31C 0.9600
C32 H32A 0.9600
C32 H32B 0.9600
C32 H32C 0.9600
C33 H33A 0.9600
C33 H33B 0.9600
C33 H33C 0.9600

loop_
_geom_torsion_atom_site_label_1
_geom_torsion_atom_site_label_2
_geom_torsion_atom_site_label_3
_geom_torsion_atom_site_label_4
_geom_torsion
Si1 C1 C2 C3 179.20(13)
Si1 C1 C6 C5 179.60(12)
Si1 C1 C6 C7 -1.70(19)
Si1 C12 C13 C14 177.13(11)
Si1 C12 C17 C16 -175.50(11)
Si1 C12 C17 C18 5.20(18)
Si1 C23 C24 C25 179.94(11)
Si1 C23 C28 C27 -179.79(11)
Si1 C23 C28 C29 -0.47(18)
C1 Si1 C12 C13 -7.91(14)
C1 Si1 C12 C17 169.35(11)
C1 Si1 C23 C24 109.53(12)
C1 Si1 C23 C28 -70.31(12)
C1 C2 C3 C4 1.4(3)
C2 C1 C6 C5 -0.9(2)
C2 C1 C6 C7 177.85(14)
C2 C3 C4 C5 -1.3(3)
C3 C4 C5 C6 0.1(3)
C4 C5 C6 C1 1.0(3)
C4 C5 C6 C7 -177.67(16)
C6 C1 C2 C3 -0.3(2)
C12 Si1 C1 C2 111.49(13)
C12 Si1 C1 C6 -68.98(13)
C12 Si1 C23 C24 -9.23(14)
C12 Si1 C23 C28 170.93(11)
C12 C13 C14 C15 -1.4(2)
C13 C12 C17 C16 1.9(2)
C13 C12 C17 C18 -177.44(13)
C13 C14 C15 C16 1.5(2)
C14 C15 C16 C17 0.2(2)
C15 C16 C17 C12 -1.9(2)
C15 C16 C17 C18 177.43(14)
C17 C12 C13 C14 -0.2(2)
C23 Si1 C1 C2 -8.63(14)
C23 Si1 C1 C6 170.91(12)
C23 Si1 C12 C13 110.68(12)
C23 Si1 C12 C17 -72.05(13)
C23 C24 C25 C26 -0.2(2)
C24 C23 C28 C27 0.4(2)
C24 C23 C28 C29 179.68(13)
C24 C25 C26 C27 0.5(2)
C25 C26 C27 C28 -0.3(2)
C26 C27 C28 C23 -0.1(2)
C26 C27 C28 C29 -179.39(14)
C28 C23 C24 C25 -0.2(2)

loop_
_exptl_oxdiff_crystal_face_indexfrac_h
_exptl_oxdiff_crystal_face_indexfrac_k
_exptl_oxdiff_crystal_face_indexfrac_l
_exptl_oxdiff_crystal_face_x
_exptl_oxdiff_crystal_face_y
_exptl_oxdiff_crystal_face_z
0.0001 -1.0007 -0.0039 0.1508 -0.0046 0.0243
-0.0001 1.0007 0.0039 -0.1508 0.0046 -0.0243
-0.0002 -0.0044 1.0003 0.0029 -0.0967 0.0102
0.0002 0.0044 -1.0003 -0.0029 0.0967 -0.0102
-4.9950 -0.9995 -0.9912 -0.0431 -0.0733 -0.7398
4.9944 0.9820 4.9923 0.0547 -0.3137 0.7807
